data_7054710
loop_
_publ_author_name
'Bhat, Satish S.'
'Revankar, Vidyanand K.'
'Khan, Ayesha'
'Butcher, Raymond J.'
'Thatipamula, Krishnachary'

_publ_section_title
;
 Supramolecular architecture and photophysical and biological properties
 of ruthenium(ii) polypyridyl complexes
;
_journal_issue 5
_journal_name_full 'New J. Chem.'
_journal_page_first 3646
_journal_paper_doi 10.1039/C4NJ02394C
_journal_volume 39
_journal_year 2015
_chemical_formula_moiety 'C36 H42 Cl2 N8 O10 Ru S'
_chemical_formula_sum 'C36 H42 Cl2 N8 O10 Ru S'
_chemical_formula_weight 950.81
_chemical_name_systematic
;
 ?
;
_chemical_properties_physical 'Air-sensitive, Moisture-sensitive'
_space_group_IT_number 2
_symmetry_cell_setting triclinic
_symmetry_space_group_name_Hall '-P 1'
_symmetry_space_group_name_H-M 'P -1'
_atom_sites_solution_hydrogens geom
_atom_sites_solution_primary direct
_atom_sites_solution_secondary difmap
_audit_creation_method SHELXL-97
_audit_update_record
;
2014-10-06 deposited with the CCDC.
2015-02-25 downloaded from the CCDC.
;
_cell_angle_alpha 76.422(2)
_cell_angle_beta 75.205(2)
_cell_angle_gamma 79.014(2)
_cell_formula_units_Z 2
_cell_length_a 11.0785(12)
_cell_length_b 11.9068(13)
_cell_length_c 16.6733(18)
_cell_measurement_reflns_used 6931
_cell_measurement_temperature 100(2)
_cell_measurement_theta_max 20.98
_cell_measurement_theta_min 2.36
_cell_volume 2047.0(4)
_computing_cell_refinement 'Bruker SMART'
_computing_data_collection 'Bruker SMART'
_computing_data_reduction 'Bruker SAINT'
_computing_molecular_graphics 'Bruker SHELXTL'
_computing_publication_material 'Bruker SHELXTL'
_computing_structure_refinement 'SHELXL-97 (Sheldrick, 2008)'
_computing_structure_solution 'Bruker SHELXTL'
_diffrn_ambient_temperature 100(2)
_diffrn_measured_fraction_theta_full 0.997
_diffrn_measured_fraction_theta_max 0.997
_diffrn_measurement_device_type 'CCD area detector'
_diffrn_measurement_method 'phi and omega scans'
_diffrn_radiation_monochromator graphite
_diffrn_radiation_source 'fine-focus sealed tube'
_diffrn_radiation_type MoK\a
_diffrn_radiation_wavelength 0.71073
_diffrn_reflns_av_R_equivalents 0.0670
_diffrn_reflns_av_sigmaI/netI 0.0851
_diffrn_reflns_limit_h_max 13
_diffrn_reflns_limit_h_min -13
_diffrn_reflns_limit_k_max 14
_diffrn_reflns_limit_k_min -14
_diffrn_reflns_limit_l_max 19
_diffrn_reflns_limit_l_min -19
_diffrn_reflns_number 19774
_diffrn_reflns_theta_full 25.00
_diffrn_reflns_theta_max 25.00
_diffrn_reflns_theta_min 1.29
_exptl_absorpt_coefficient_mu 0.630
_exptl_absorpt_correction_T_max 1.0000
_exptl_absorpt_correction_T_min 0.9842
_exptl_absorpt_correction_type empirical
_exptl_absorpt_process_details sadabs
_exptl_crystal_colour red
_exptl_crystal_density_diffrn 1.543
_exptl_crystal_density_method 'not measured'
_exptl_crystal_description plate
_exptl_crystal_F_000 976
_exptl_crystal_preparation Luminescent
_exptl_crystal_recrystallization_method 'Re-crystallisation from solvent: Water:Methanol'
_exptl_crystal_size_max 0.16
_exptl_crystal_size_mid 0.12
_exptl_crystal_size_min 0.08
_refine_diff_density_max 2.094
_refine_diff_density_min -1.006
_refine_diff_density_rms 0.150
_refine_ls_extinction_method none
_refine_ls_goodness_of_fit_ref 1.112
_refine_ls_hydrogen_treatment mixed
_refine_ls_matrix_type full
_refine_ls_number_parameters 595
_refine_ls_number_reflns 7189
_refine_ls_number_restraints 31
_refine_ls_restrained_S_all 1.110
_refine_ls_R_factor_all 0.0951
_refine_ls_R_factor_gt 0.0786
_refine_ls_shift/su_max 0.008
_refine_ls_shift/su_mean 0.000
_refine_ls_structure_factor_coef Fsqd
_refine_ls_weighting_details 'calc w=1/[\s^2^(Fo^2^)+(0.0771P)^2^+10.2800P] where P=(Fo^2^+2Fc^2^)/3'
_refine_ls_weighting_scheme calc
_refine_ls_wR_factor_gt 0.1781
_refine_ls_wR_factor_ref 0.1863
_reflns_number_gt 6016
_reflns_number_total 7189
_reflns_threshold_expression >2\s(I)
_cod_data_source_file c4nj02394c2.cif
_cod_data_source_block mvr905
_cod_depositor_comments
;
The following automatic conversions were performed:

'_symmetry_cell_setting' value 'Triclinic' changed to 'triclinic'
according to
/usr/data/users/saulius/crontab/automatic-downloads/rss-feeds/RSC/lib/dictionaries/cif_core.dic
dictionary named 'cif_core.dic' version 2.4.2 from 2011-04-26.

Automatic conversion script
Id: cif_fix_values 3008 2015-01-20 13:52:24Z robertas 

 Adding full bibliography for 7054710.cif.
;
_cod_original_sg_symbol_H-M P-1
_cod_database_code 7054710

loop_
_symmetry_equiv_pos_as_xyz
'x, y, z'
'-x, -y, -z'

loop_
_atom_site_label
_atom_site_type_symbol
_atom_site_fract_x
_atom_site_fract_y
_atom_site_fract_z
_atom_site_U_iso_or_equiv
_atom_site_adp_type
_atom_site_occupancy
_atom_site_symmetry_multiplicity
_atom_site_calc_flag
_atom_site_refinement_flags
Ru Ru 0.68841(5) 0.48331(4) 0.73143(3) 0.01194(16) Uani 1 1 d .
Cl1 Cl 0.1744(3) 0.0004(3) 0.88450(18) 0.0501(9) Uani 0.736(4) 1 d P
Cl2 Cl 0.7908(3) 0.1264(3) 0.5475(2) 0.0457(10) Uani 0.668(5) 1 d P
Cl3 Cl 1.2973(4) 0.1457(3) 0.5475(3) 0.0640(15) Uani 0.597(6) 1 d P
S1 S 0.74410(17) 0.56496(19) 0.26599(11) 0.0333(5) Uani 1 1 d .
N1 N 0.5987(5) 0.3382(4) 0.7576(3) 0.0146(11) Uani 1 1 d .
N2 N 0.5458(5) 0.5195(4) 0.8330(3) 0.0163(11) Uani 1 1 d .
N3 N 0.8065(5) 0.4091(5) 0.8124(3) 0.0180(12) Uani 1 1 d .
N4 N 0.7785(5) 0.6233(5) 0.7231(3) 0.0197(12) Uani 1 1 d .
N5 N 0.8117(5) 0.4366(4) 0.6258(3) 0.0168(12) Uani 1 1 d .
N6 N 0.5880(5) 0.5676(4) 0.6400(3) 0.0156(11) Uani 1 1 d .
N7 N 0.6327(6) 0.6174(5) 0.3371(3) 0.0279(14) Uani 1 1 d .
N8 N 0.8396(5) 0.4880(6) 0.3246(4) 0.0300(14) Uani 1 1 d .
C1 C 0.6252(6) 0.2487(6) 0.7173(4) 0.0211(15) Uani 1 1 d .
H1 H 0.6929 0.2498 0.6689 0.025 Uiso 1 1 calc R
C2 C 0.5580(7) 0.1543(6) 0.7432(4) 0.0267(16) Uani 1 1 d .
H2 H 0.5799 0.0922 0.7131 0.032 Uiso 1 1 calc R
C3 C 0.4594(7) 0.1515(6) 0.8131(4) 0.0259(16) Uani 1 1 d .
H3 H 0.4122 0.0878 0.8311 0.031 Uiso 1 1 calc R
C4 C 0.4292(6) 0.2426(6) 0.8572(4) 0.0201(15) Uani 1 1 d .
C5 C 0.3288(6) 0.2479(6) 0.9314(4) 0.0230(15) Uani 1 1 d .
H5 H 0.2806 0.1851 0.9538 0.028 Uiso 1 1 calc R
C6 C 0.3022(6) 0.3412(6) 0.9695(4) 0.0249(16) Uani 1 1 d .
H6 H 0.2361 0.3423 1.0186 0.030 Uiso 1 1 calc R
C7 C 0.3715(6) 0.4380(6) 0.9373(4) 0.0191(14) Uani 1 1 d .
C8 C 0.3453(6) 0.5394(6) 0.9714(4) 0.0225(15) Uani 1 1 d .
H8 H 0.2769 0.5474 1.0184 0.027 Uiso 1 1 calc R
C9 C 0.4180(6) 0.6266(6) 0.9369(4) 0.0226(15) Uani 1 1 d .
H9 H 0.4002 0.6956 0.9595 0.027 Uiso 1 1 calc R
C10 C 0.5193(6) 0.6136(6) 0.8678(4) 0.0205(15) Uani 1 1 d .
H10 H 0.5707 0.6739 0.8451 0.025 Uiso 1 1 calc R
C11 C 0.5005(6) 0.3341(5) 0.8270(4) 0.0158(13) Uani 1 1 d .
C12 C 0.4716(6) 0.4333(6) 0.8671(4) 0.0166(14) Uani 1 1 d .
C13 C 0.8208(6) 0.3004(6) 0.8558(4) 0.0202(15) Uani 1 1 d .
H13 H 0.7722 0.2465 0.8497 0.024 Uiso 1 1 calc R
C14 C 0.9047(6) 0.2620(6) 0.9101(4) 0.0253(16) Uani 1 1 d .
H14 H 0.9126 0.1833 0.9397 0.030 Uiso 1 1 calc R
C15 C 0.9745(6) 0.3376(6) 0.9203(4) 0.0237(16) Uani 1 1 d .
H15 H 1.0306 0.3119 0.9577 0.028 Uiso 1 1 calc R
C16 C 0.9643(6) 0.4528(6) 0.8761(4) 0.0219(15) Uani 1 1 d .
C17 C 1.0320(7) 0.5402(6) 0.8822(4) 0.0272(16) Uani 1 1 d .
H17 H 1.0892 0.5207 0.9188 0.033 Uiso 1 1 calc R
C18 C 1.0168(6) 0.6484(7) 0.8377(5) 0.0308(18) Uani 1 1 d .
H18 H 1.0635 0.7040 0.8436 0.037 Uiso 1 1 calc R
C19 C 0.9318(7) 0.6843(6) 0.7808(5) 0.0277(17) Uani 1 1 d .
C20 C 0.9131(7) 0.7943(7) 0.7317(5) 0.0318(18) Uani 1 1 d .
H20 H 0.9571 0.8537 0.7347 0.038 Uiso 1 1 calc R
C21 C 0.8314(7) 0.8179(6) 0.6785(5) 0.0297(17) Uani 1 1 d .
H21 H 0.8204 0.8929 0.6435 0.036 Uiso 1 1 calc R
C22 C 0.7639(6) 0.7301(6) 0.6761(4) 0.0220(15) Uani 1 1 d .
H22 H 0.7063 0.7475 0.6399 0.026 Uiso 1 1 calc R
C23 C 0.8784(6) 0.4859(6) 0.8218(4) 0.0182(14) Uani 1 1 d .
C24 C 0.8626(6) 0.5999(6) 0.7742(4) 0.0192(14) Uani 1 1 d .
C25 C 0.9233(6) 0.3703(5) 0.6207(4) 0.0170(14) Uani 1 1 d .
H25 H 0.9551 0.3432 0.6707 0.020 Uiso 1 1 calc R
C26 C 0.9959(6) 0.3385(6) 0.5464(4) 0.0187(14) Uani 1 1 d .
H26 H 1.0749 0.2904 0.5461 0.022 Uiso 1 1 calc R
C27 C 0.9523(6) 0.3772(6) 0.4733(4) 0.0220(15) Uani 1 1 d .
H27 H 0.9996 0.3548 0.4220 0.026 Uiso 1 1 calc R
C28 C 0.8370(6) 0.4502(6) 0.4759(4) 0.0181(14) Uani 1 1 d .
C29 C 0.7841(6) 0.5026(6) 0.4031(4) 0.0201(15) Uani 1 1 d .
C30 C 0.6662(6) 0.5769(6) 0.4103(4) 0.0206(15) Uani 1 1 d .
C31 C 0.5937(6) 0.6004(5) 0.4914(4) 0.0157(13) Uani 1 1 d .
C32 C 0.4780(6) 0.6720(6) 0.5026(4) 0.0206(15) Uani 1 1 d .
H32 H 0.4401 0.7078 0.4561 0.025 Uiso 1 1 calc R
C33 C 0.4197(6) 0.6895(6) 0.5840(4) 0.0214(15) Uani 1 1 d .
H33 H 0.3406 0.7378 0.5938 0.026 Uiso 1 1 calc R
C34 C 0.4771(6) 0.6363(5) 0.6507(4) 0.0195(14) Uani 1 1 d .
H34 H 0.4362 0.6492 0.7059 0.023 Uiso 1 1 calc R
C35 C 0.7686(6) 0.4778(5) 0.5530(4) 0.0147(13) Uani 1 1 d .
C36 C 0.6468(6) 0.5505(5) 0.5610(4) 0.0154(13) Uani 1 1 d .
O1W O 0.1215(7) 0.1847(7) 0.7258(5) 0.085(3) Uani 1 1 d D
O2W O 1.1543(10) -0.0469(14) 0.6161(7) 0.139(4) Uani 1 1 d D
O3W O 0.3647(6) -0.1091(5) 0.9947(4) 0.0462(15) Uani 1 1 d D
O4W O 0.2505(7) -0.1710(7) 0.7565(5) 0.081(2) Uani 1 1 d D
O5W O 0.9066(5) 0.0933(4) 0.7014(4) 0.0368(14) Uani 1 1 d D
O6W O 0.5875(5) -0.1336(5) 0.8661(4) 0.0405(14) Uani 1 1 d D
O7W O 0.7542(5) 0.0087(5) 0.8631(4) 0.0440(14) Uani 1 1 d D
O8W O 0.4909(6) -0.1264(6) 0.7252(4) 0.0548(17) Uani 1 1 d D
O9W O 0.9309(6) -0.1114(7) 0.9493(4) 0.064(2) Uani 1 1 d D
O10W O 0.5434(8) 0.0297(6) 0.5744(5) 0.075(2) Uani 1 1 d D
H1W1 H 0.150(10) 0.139(5) 0.764(5) 0.113 Uiso 1 1 d D
H1W2 H 0.137(11) 0.248(4) 0.729(7) 0.113 Uiso 1 1 d D
H2W1 H 1.111(6) -0.020(12) 0.578(4) 0.113 Uiso 1 1 d D
H2W2 H 1.223(4) -0.026(10) 0.590(5) 0.113 Uiso 1 1 d D
H3W1 H 0.318(7) -0.086(10) 0.962(4) 0.113 Uiso 1 1 d D
H3W2 H 0.331(9) -0.081(9) 1.036(4) 0.113 Uiso 1 1 d D
H4W1 H 0.222(9) -0.132(7) 0.795(4) 0.113 Uiso 1 1 d D
H4W2 H 0.203(8) -0.140(9) 0.723(5) 0.113 Uiso 1 1 d D
H5W1 H 0.966(5) 0.120(8) 0.707(6) 0.113 Uiso 1 1 d D
H5W2 H 0.854(6) 0.095(11) 0.746(4) 0.113 Uiso 1 1 d D
H6W1 H 0.529(6) -0.129(11) 0.907(3) 0.113 Uiso 1 1 d D
H6W2 H 0.555(7) -0.127(11) 0.826(3) 0.113 Uiso 1 1 d D
H7W1 H 0.822(4) -0.031(6) 0.867(8) 0.113 Uiso 1 1 d D
H7W2 H 0.709(6) -0.038(6) 0.862(8) 0.113 Uiso 1 1 d D
H8W1 H 0.423(4) -0.130(10) 0.759(5) 0.113 Uiso 1 1 d D
H8W2 H 0.541(6) -0.175(8) 0.747(6) 0.113 Uiso 1 1 d D
H9W1 H 1.004(3) -0.102(10) 0.920(5) 0.113 Uiso 1 1 d D
H9W2 H 0.885(6) -0.070(9) 0.918(5) 0.113 Uiso 1 1 d D
H101 H 0.540(8) -0.031(5) 0.609(6) 0.113 Uiso 1 1 d D
H102 H 0.617(4) 0.041(8) 0.562(8) 0.113 Uiso 1 1 d D

loop_
_atom_site_aniso_label
_atom_site_aniso_U_11
_atom_site_aniso_U_22
_atom_site_aniso_U_33
_atom_site_aniso_U_23
_atom_site_aniso_U_13
_atom_site_aniso_U_12
Ru 0.0124(3) 0.0150(3) 0.0066(2) -0.00198(18) 0.00114(18) -0.00225(18)
Cl1 0.0402(17) 0.071(2) 0.0328(16) 0.0129(14) -0.0089(13) -0.0207(15)
Cl2 0.056(2) 0.0411(19) 0.0355(18) -0.0057(14) -0.0052(15) -0.0055(15)
Cl3 0.041(2) 0.038(2) 0.102(4) 0.021(2) -0.023(2) -0.0104(17)
S1 0.0258(10) 0.0571(13) 0.0131(9) -0.0065(8) -0.0036(7) 0.0020(9)
N1 0.014(3) 0.019(3) 0.010(3) -0.003(2) -0.003(2) -0.002(2)
N2 0.015(3) 0.019(3) 0.015(3) -0.006(2) -0.004(2) 0.001(2)
N3 0.012(3) 0.025(3) 0.015(3) -0.003(2) 0.002(2) -0.004(2)
N4 0.015(3) 0.019(3) 0.024(3) -0.008(2) 0.003(2) -0.003(2)
N5 0.015(3) 0.019(3) 0.018(3) -0.001(2) -0.004(2) -0.007(2)
N6 0.016(3) 0.016(3) 0.013(3) -0.001(2) 0.001(2) -0.006(2)
N7 0.030(3) 0.039(4) 0.012(3) -0.001(3) -0.005(2) -0.003(3)
N8 0.024(3) 0.046(4) 0.017(3) -0.006(3) 0.000(3) -0.004(3)
C1 0.024(4) 0.023(4) 0.016(3) -0.003(3) -0.006(3) -0.002(3)
C2 0.030(4) 0.022(4) 0.029(4) -0.010(3) -0.002(3) -0.005(3)
C3 0.027(4) 0.021(4) 0.031(4) -0.001(3) -0.006(3) -0.012(3)
C4 0.019(3) 0.019(3) 0.020(3) 0.003(3) -0.004(3) -0.007(3)
C5 0.016(3) 0.027(4) 0.023(4) 0.005(3) -0.002(3) -0.010(3)
C6 0.020(4) 0.039(4) 0.013(3) -0.003(3) 0.003(3) -0.010(3)
C7 0.016(3) 0.030(4) 0.010(3) -0.001(3) -0.003(3) -0.003(3)
C8 0.016(3) 0.036(4) 0.015(3) -0.009(3) 0.000(3) -0.002(3)
C9 0.028(4) 0.031(4) 0.010(3) -0.012(3) -0.004(3) 0.002(3)
C10 0.018(3) 0.024(4) 0.016(3) -0.006(3) 0.000(3) 0.004(3)
C11 0.016(3) 0.020(3) 0.010(3) -0.006(3) -0.001(2) 0.001(3)
C12 0.017(3) 0.025(3) 0.006(3) 0.002(3) -0.003(2) -0.004(3)
C13 0.013(3) 0.028(4) 0.019(3) -0.004(3) -0.003(3) -0.002(3)
C14 0.023(4) 0.027(4) 0.020(4) -0.001(3) -0.001(3) 0.000(3)
C15 0.009(3) 0.040(4) 0.019(4) -0.003(3) -0.003(3) 0.001(3)
C16 0.020(3) 0.032(4) 0.014(3) -0.010(3) 0.001(3) -0.003(3)
C17 0.022(4) 0.040(4) 0.019(4) -0.004(3) -0.003(3) -0.006(3)
C18 0.021(4) 0.051(5) 0.030(4) -0.024(4) 0.001(3) -0.018(3)
C19 0.025(4) 0.025(4) 0.030(4) -0.012(3) 0.002(3) -0.002(3)
C20 0.023(4) 0.036(4) 0.039(5) -0.012(4) -0.002(3) -0.009(3)
C21 0.032(4) 0.018(4) 0.030(4) 0.000(3) 0.005(3) -0.004(3)
C22 0.019(3) 0.022(4) 0.024(4) -0.003(3) -0.002(3) -0.005(3)
C23 0.014(3) 0.024(4) 0.014(3) -0.008(3) 0.004(3) 0.001(3)
C24 0.012(3) 0.031(4) 0.017(3) -0.010(3) 0.001(3) -0.008(3)
C25 0.017(3) 0.018(3) 0.012(3) 0.000(3) 0.000(3) 0.000(3)
C26 0.015(3) 0.024(4) 0.016(3) -0.001(3) -0.004(3) -0.003(3)
C27 0.021(4) 0.029(4) 0.014(3) -0.012(3) 0.007(3) -0.004(3)
C28 0.015(3) 0.025(4) 0.012(3) 0.000(3) -0.001(3) -0.007(3)
C29 0.019(3) 0.032(4) 0.007(3) -0.006(3) 0.004(3) -0.008(3)
C30 0.022(4) 0.026(4) 0.014(3) -0.007(3) -0.001(3) -0.005(3)
C31 0.017(3) 0.015(3) 0.012(3) 0.003(2) -0.003(3) -0.002(3)
C32 0.021(4) 0.022(4) 0.017(3) 0.001(3) -0.007(3) 0.000(3)
C33 0.016(3) 0.018(3) 0.027(4) -0.005(3) -0.003(3) 0.004(3)
C34 0.022(4) 0.018(3) 0.016(3) -0.003(3) -0.002(3) 0.001(3)
C35 0.014(3) 0.019(3) 0.010(3) -0.001(2) 0.001(2) -0.004(3)
C36 0.018(3) 0.015(3) 0.010(3) 0.000(2) 0.001(2) -0.004(3)
O1W 0.054(5) 0.089(6) 0.086(6) 0.009(5) -0.002(4) 0.007(5)
O2W 0.098(8) 0.226(14) 0.090(7) -0.016(8) 0.013(6) -0.079(9)
O3W 0.055(4) 0.049(4) 0.036(3) -0.020(3) 0.009(3) -0.023(3)
O4W 0.072(5) 0.096(6) 0.082(6) -0.040(5) 0.011(4) -0.040(5)
O5W 0.028(3) 0.021(3) 0.055(4) 0.014(3) -0.012(3) -0.012(2)
O6W 0.048(4) 0.034(3) 0.035(3) -0.004(3) -0.001(3) -0.011(3)
O7W 0.039(3) 0.052(4) 0.044(3) -0.009(3) -0.013(3) -0.007(3)
O8W 0.060(4) 0.043(4) 0.063(4) -0.014(3) -0.022(4) 0.003(3)
O9W 0.045(4) 0.083(5) 0.051(4) 0.013(4) -0.018(3) -0.004(4)
O10W 0.109(6) 0.056(4) 0.054(5) -0.024(4) 0.021(4) -0.028(4)

loop_
_atom_type_symbol
_atom_type_description
_atom_type_scat_dispersion_real
_atom_type_scat_dispersion_imag
_atom_type_scat_source
C C 0.0033 0.0016 'International Tables Vol C Tables 4.2.6.8 and 6.1.1.4'
H H 0.0000 0.0000 'International Tables Vol C Tables 4.2.6.8 and 6.1.1.4'
N N 0.0061 0.0033 'International Tables Vol C Tables 4.2.6.8 and 6.1.1.4'
O O 0.0106 0.0060 'International Tables Vol C Tables 4.2.6.8 and 6.1.1.4'
S S 0.1246 0.1234 'International Tables Vol C Tables 4.2.6.8 and 6.1.1.4'
Cl Cl 0.1484 0.1585 'International Tables Vol C Tables 4.2.6.8 and 6.1.1.4'
Ru Ru -1.2594 0.8363 'International Tables Vol C Tables 4.2.6.8 and 6.1.1.4'

loop_
_geom_angle_atom_site_label_1
_geom_angle_atom_site_label_2
_geom_angle_atom_site_label_3
_geom_angle
N5 Ru N3 95.4(2)
N5 Ru N1 93.4(2)
N3 Ru N1 93.8(2)
N5 Ru N4 92.2(2)
N3 Ru N4 79.8(2)
N1 Ru N4 171.9(2)
N5 Ru N2 171.8(2)
N3 Ru N2 89.7(2)
N1 Ru N2 79.8(2)
N4 Ru N2 95.1(2)
N5 Ru N6 80.0(2)
N3 Ru N6 172.9(2)
N1 Ru N6 91.80(19)
N4 Ru N6 94.9(2)
N2 Ru N6 95.5(2)
N7 S1 N8 100.4(3)
C1 N1 C11 117.2(5)
C1 N1 Ru 128.8(4)
C11 N1 Ru 114.0(4)
C10 N2 C12 118.0(5)
C10 N2 Ru 128.5(4)
C12 N2 Ru 113.5(4)
C13 N3 C23 117.7(5)
C13 N3 Ru 129.0(4)
C23 N3 Ru 113.3(4)
C22 N4 C24 118.0(6)
C22 N4 Ru 128.6(5)
C24 N4 Ru 113.4(4)
C25 N5 C35 117.7(5)
C25 N5 Ru 128.3(4)
C35 N5 Ru 113.9(4)
C34 N6 C36 118.7(5)
C34 N6 Ru 127.6(4)
C36 N6 Ru 113.7(4)
C30 N7 S1 106.8(5)
C29 N8 S1 105.2(5)
N1 C1 C2 122.7(6)
N1 C1 H1 118.6
C2 C1 H1 118.6
C3 C2 C1 119.4(6)
C3 C2 H2 120.3
C1 C2 H2 120.3
C2 C3 C4 119.6(6)
C2 C3 H3 120.2
C4 C3 H3 120.2
C11 C4 C3 117.4(6)
C11 C4 C5 118.4(6)
C3 C4 C5 124.1(6)
C6 C5 C4 120.9(6)
C6 C5 H5 119.6
C4 C5 H5 119.6
C5 C6 C7 121.4(6)
C5 C6 H6 119.3
C7 C6 H6 119.3
C12 C7 C8 117.0(6)
C12 C7 C6 118.7(6)
C8 C7 C6 124.3(6)
C9 C8 C7 120.0(6)
C9 C8 H8 120.0
C7 C8 H8 120.0
C8 C9 C10 119.5(6)
C8 C9 H9 120.2
C10 C9 H9 120.2
N2 C10 C9 122.2(6)
N2 C10 H10 118.9
C9 C10 H10 118.9
N1 C11 C4 123.6(6)
N1 C11 C12 115.8(5)
C4 C11 C12 120.6(6)
N2 C12 C7 123.3(6)
N2 C12 C11 116.8(5)
C7 C12 C11 119.9(6)
N3 C13 C14 122.8(6)
N3 C13 H13 118.6
C14 C13 H13 118.6
C15 C14 C13 119.8(6)
C15 C14 H14 120.1
C13 C14 H14 120.1
C14 C15 C16 120.2(6)
C14 C15 H15 119.9
C16 C15 H15 119.9
C15 C16 C23 117.2(6)
C15 C16 C17 125.3(6)
C23 C16 C17 117.6(6)
C18 C17 C16 121.5(7)
C18 C17 H17 119.3
C16 C17 H17 119.3
C17 C18 C19 122.3(7)
C17 C18 H18 118.8
C19 C18 H18 118.8
C20 C19 C24 117.2(7)
C20 C19 C18 125.4(7)
C24 C19 C18 117.4(6)
C21 C20 C19 120.3(7)
C21 C20 H20 119.9
C19 C20 H20 119.9
C20 C21 C22 119.5(7)
C20 C21 H21 120.3
C22 C21 H21 120.3
N4 C22 C21 122.0(6)
N4 C22 H22 119.0
C21 C22 H22 119.0
N3 C23 C24 116.5(6)
N3 C23 C16 122.4(6)
C24 C23 C16 121.1(6)
N4 C24 C23 116.9(6)
N4 C24 C19 123.0(6)
C23 C24 C19 120.1(6)
N5 C25 C26 123.5(6)
N5 C25 H25 118.2
C26 C25 H25 118.2
C27 C26 C25 119.3(6)
C27 C26 H26 120.3
C25 C26 H26 120.3
C26 C27 C28 118.6(6)
C26 C27 H27 120.7
C28 C27 H27 120.7
C35 C28 C27 118.9(6)
C35 C28 C29 116.8(6)
C27 C28 C29 124.3(6)
N8 C29 C30 114.6(6)
N8 C29 C28 124.1(6)
C30 C29 C28 121.3(6)
N7 C30 C29 113.0(6)
N7 C30 C31 125.7(6)
C29 C30 C31 121.3(6)
C36 C31 C32 119.3(6)
C36 C31 C30 116.7(6)
C32 C31 C30 124.0(6)
C33 C32 C31 118.0(6)
C33 C32 H32 121.0
C31 C32 H32 121.0
C34 C33 C32 119.8(6)
C34 C33 H33 120.1
C32 C33 H33 120.1
N6 C34 C33 122.3(6)
N6 C34 H34 118.9
C33 C34 H34 118.9
N5 C35 C28 121.9(6)
N5 C35 C36 116.1(5)
C28 C35 C36 122.0(6)
N6 C36 C31 121.9(6)
N6 C36 C35 116.2(5)
C31 C36 C35 121.9(5)
H1W1 O1W H1W2 104(3)
H2W1 O2W H2W2 100(3)
H3W1 O3W H3W2 106(3)
H4W1 O4W H4W2 101(3)
H5W1 O5W H5W2 105(3)
H6W1 O6W H6W2 105(3)
H7W1 O7W H7W2 104(3)
H8W1 O8W H8W2 106(3)
H9W1 O9W H9W2 102(3)
H101 O10W H102 106(3)

loop_
_geom_bond_atom_site_label_1
_geom_bond_atom_site_label_2
_geom_bond_distance
Ru N5 2.053(5)
Ru N3 2.053(5)
Ru N1 2.060(5)
Ru N4 2.062(5)
Ru N2 2.066(5)
Ru N6 2.071(5)
S1 N7 1.620(6)
S1 N8 1.628(6)
N1 C1 1.337(8)
N1 C11 1.370(8)
N2 C10 1.330(8)
N2 C12 1.365(8)
N3 C13 1.327(8)
N3 C23 1.379(8)
N4 C22 1.332(8)
N4 C24 1.366(8)
N5 C25 1.329(8)
N5 C35 1.366(8)
N6 C34 1.336(8)
N6 C36 1.357(8)
N7 C30 1.322(8)
N8 C29 1.333(8)
C1 C2 1.390(9)
C1 H1 0.9500
C2 C3 1.378(10)
C2 H2 0.9500
C3 C4 1.393(10)
C3 H3 0.9500
C4 C11 1.390(9)
C4 C5 1.441(9)
C5 C6 1.354(10)
C5 H5 0.9500
C6 C7 1.429(9)
C6 H6 0.9500
C7 C12 1.395(9)
C7 C8 1.404(9)
C8 C9 1.363(10)
C8 H8 0.9500
C9 C10 1.403(9)
C9 H9 0.9500
C10 H10 0.9500
C11 C12 1.435(9)
C13 C14 1.403(9)
C13 H13 0.9500
C14 C15 1.357(10)
C14 H14 0.9500
C15 C16 1.395(10)
C15 H15 0.9500
C16 C23 1.419(9)
C16 C17 1.430(10)
C17 C18 1.330(10)
C17 H17 0.9500
C18 C19 1.443(10)
C18 H18 0.9500
C19 C20 1.381(10)
C19 C24 1.414(9)
C20 C21 1.371(11)
C20 H20 0.9500
C21 C22 1.410(10)
C21 H21 0.9500
C22 H22 0.9500
C23 C24 1.406(9)
C25 C26 1.386(9)
C25 H25 0.9500
C26 C27 1.372(9)
C26 H26 0.9500
C27 C28 1.399(9)
C27 H27 0.9500
C28 C35 1.393(8)
C28 C29 1.441(9)
C29 C30 1.425(9)
C30 C31 1.445(9)
C31 C36 1.392(8)
C31 C32 1.393(9)
C32 C33 1.391(9)
C32 H32 0.9500
C33 C34 1.386(9)
C33 H33 0.9500
C34 H34 0.9500
C35 C36 1.451(9)
O1W H1W1 0.82(2)
O1W H1W2 0.82(2)
O2W H2W1 0.86(2)
O2W H2W2 0.83(2)
O3W H3W1 0.82(2)
O3W H3W2 0.81(2)
O4W H4W1 0.84(2)
O4W H4W2 0.83(2)
O5W H5W1 0.82(2)
O5W H5W2 0.81(2)
O6W H6W1 0.82(2)
O6W H6W2 0.81(2)
O7W H7W1 0.82(2)
O7W H7W2 0.82(2)
O8W H8W1 0.82(2)
O8W H8W2 0.81(2)
O9W H9W1 0.84(2)
O9W H9W2 0.83(2)
O10W H101 0.81(2)
O10W H102 0.82(2)

loop_
_geom_hbond_atom_site_label_D
_geom_hbond_atom_site_label_H
_geom_hbond_atom_site_label_A
_geom_hbond_distance_DH
_geom_hbond_distance_HA
_geom_hbond_distance_DA
_geom_hbond_angle_DHA
_geom_hbond_site_symmetry_A
C1 H1 Cl2 0.95 2.66 3.431(7) 138.0 .
C1 H1 N5 0.95 2.66 3.185(8) 115.3 .
C9 H9 O3W 0.95 2.47 3.407(9) 170.9 1_565
C10 H10 O6W 0.95 2.45 3.232(9) 140.1 1_565
C13 H13 N1 0.95 2.68 3.198(8) 115.1 .
C21 H21 Cl2 0.95 2.87 3.817(8) 175.8 1_565
C25 H25 O1W 0.95 2.56 3.327(10) 138.5 1_655
C26 H26 Cl3 0.95 2.73 3.676(8) 178.0 .
O1W H1W1 Cl1 0.82(2) 2.32(4) 3.121(8) 165(11) .
O1W H1W2 S1 0.82(2) 2.82(4) 3.621(9) 165(11) 2_666
O2W H2W2 Cl3 0.83(2) 2.24(9) 2.881(13) 134(11) .
O3W H3W1 Cl1 0.82(2) 2.25(3) 3.054(7) 171(10) .
O3W H3W2 O7W 0.81(2) 2.00(2) 2.814(8) 179(10) 2_657
O4W H4W1 Cl1 0.84(2) 2.32(3) 3.147(8) 168(10) .
O4W H4W2 O2W 0.83(2) 2.01(5) 2.802(15) 158(11) 1_455
O5W H5W1 O1W 0.82(2) 2.13(2) 2.950(10) 178(11) 1_655
O5W H5W2 O7W 0.81(2) 2.12(6) 2.861(8) 150(12) .
O6W H6W1 O3W 0.82(2) 2.03(3) 2.845(8) 171(8) .
O6W H6W2 O8W 0.81(2) 1.99(3) 2.797(9) 173(11) .
O7W H7W1 O9W 0.82(2) 2.00(7) 2.710(9) 144(12) .
O7W H7W2 O6W 0.82(2) 1.90(2) 2.719(8) 173(9) .
O8W H8W1 O4W 0.82(2) 2.07(8) 2.710(11) 135(11) .
O8W H8W2 O6W 0.81(2) 2.35(12) 2.797(9) 115(11) .
O9W H9W1 Cl1 0.84(2) 2.32(7) 3.069(8) 148(12) 1_655
O9W H9W2 O7W 0.83(2) 1.89(2) 2.710(9) 168(8) .
O10W H101 O8W 0.81(2) 2.00(6) 2.753(10) 153(11) .
O10W H102 Cl2 0.82(2) 2.28(5) 3.061(9) 160(12) .

loop_
_geom_torsion_atom_site_label_1
_geom_torsion_atom_site_label_2
_geom_torsion_atom_site_label_3
_geom_torsion_atom_site_label_4
_geom_torsion
N5 Ru N1 C1 2.9(5)
N3 Ru N1 C1 -92.7(5)
N4 Ru N1 C1 -130.7(14)
N2 Ru N1 C1 178.2(6)
N6 Ru N1 C1 83.0(5)
N5 Ru N1 C11 -178.5(4)
N3 Ru N1 C11 85.8(4)
N4 Ru N1 C11 47.9(16)
N2 Ru N1 C11 -3.2(4)
N6 Ru N1 C11 -98.4(4)
N5 Ru N2 C10 -142.7(13)
N3 Ru N2 C10 88.5(5)
N1 Ru N2 C10 -177.6(6)
N4 Ru N2 C10 8.7(6)
N6 Ru N2 C10 -86.7(5)
N5 Ru N2 C12 37.4(16)
N3 Ru N2 C12 -91.3(4)
N1 Ru N2 C12 2.6(4)
N4 Ru N2 C12 -171.1(4)
N6 Ru N2 C12 93.4(4)
N5 Ru N3 C13 -87.5(5)
N1 Ru N3 C13 6.3(6)
N4 Ru N3 C13 -178.7(6)
N2 Ru N3 C13 86.1(6)
N6 Ru N3 C13 -136.6(16)
N5 Ru N3 C23 93.1(4)
N1 Ru N3 C23 -173.1(4)
N4 Ru N3 C23 1.8(4)
N2 Ru N3 C23 -93.4(4)
N6 Ru N3 C23 43.9(19)
N5 Ru N4 C22 83.5(6)
N3 Ru N4 C22 178.6(6)
N1 Ru N4 C22 -142.8(13)
N2 Ru N4 C22 -92.6(6)
N6 Ru N4 C22 3.4(6)
N5 Ru N4 C24 -97.1(4)
N3 Ru N4 C24 -2.0(4)
N1 Ru N4 C24 36.5(16)
N2 Ru N4 C24 86.8(4)
N6 Ru N4 C24 -177.3(4)
N3 Ru N5 C25 5.6(5)
N1 Ru N5 C25 -88.5(5)
N4 Ru N5 C25 85.6(5)
N2 Ru N5 C25 -122.8(14)
N6 Ru N5 C25 -179.8(6)
N3 Ru N5 C35 -176.5(4)
N1 Ru N5 C35 89.4(4)
N4 Ru N5 C35 -96.5(4)
N2 Ru N5 C35 55.1(16)
N6 Ru N5 C35 -1.9(4)
N5 Ru N6 C34 -177.3(6)
N3 Ru N6 C34 -127.4(16)
N1 Ru N6 C34 89.5(5)
N4 Ru N6 C34 -86.0(5)
N2 Ru N6 C34 9.6(5)
N5 Ru N6 C36 1.1(4)
N3 Ru N6 C36 51.0(19)
N1 Ru N6 C36 -92.0(4)
N4 Ru N6 C36 92.5(4)
N2 Ru N6 C36 -171.9(4)
N8 S1 N7 C30 0.3(6)
N7 S1 N8 C29 0.0(5)
C11 N1 C1 C2 -0.1(9)
Ru N1 C1 C2 178.4(5)
N1 C1 C2 C3 0.2(10)
C1 C2 C3 C4 -0.7(10)
C2 C3 C4 C11 1.0(10)
C2 C3 C4 C5 -179.5(6)
C11 C4 C5 C6 1.7(10)
C3 C4 C5 C6 -177.8(7)
C4 C5 C6 C7 0.6(10)
C5 C6 C7 C12 -2.5(10)
C5 C6 C7 C8 177.0(6)
C12 C7 C8 C9 -1.4(9)
C6 C7 C8 C9 179.1(6)
C7 C8 C9 C10 -0.5(10)
C12 N2 C10 C9 -0.6(9)
Ru N2 C10 C9 179.5(5)
C8 C9 C10 N2 1.5(10)
C1 N1 C11 C4 0.5(9)
Ru N1 C11 C4 -178.3(5)
C1 N1 C11 C12 -177.9(5)
Ru N1 C11 C12 3.3(7)
C3 C4 C11 N1 -0.9(10)
C5 C4 C11 N1 179.5(6)
C3 C4 C11 C12 177.4(6)
C5 C4 C11 C12 -2.2(9)
C10 N2 C12 C7 -1.4(9)
Ru N2 C12 C7 178.5(5)
C10 N2 C12 C11 178.5(5)
Ru N2 C12 C11 -1.6(7)
C8 C7 C12 N2 2.3(9)
C6 C7 C12 N2 -178.1(6)
C8 C7 C12 C11 -177.5(6)
C6 C7 C12 C11 2.0(9)
N1 C11 C12 N2 -1.1(8)
C4 C11 C12 N2 -179.6(6)
N1 C11 C12 C7 178.8(5)
C4 C11 C12 C7 0.3(9)
C23 N3 C13 C14 0.3(9)
Ru N3 C13 C14 -179.1(5)
N3 C13 C14 C15 0.5(10)
C13 C14 C15 C16 -0.8(10)
C14 C15 C16 C23 0.4(9)
C14 C15 C16 C17 179.5(6)
C15 C16 C17 C18 180.0(7)
C23 C16 C17 C18 -1.0(10)
C16 C17 C18 C19 -0.1(11)
C17 C18 C19 C20 -178.7(7)
C17 C18 C19 C24 0.7(10)
C24 C19 C20 C21 -0.7(10)
C18 C19 C20 C21 178.8(7)
C19 C20 C21 C22 1.8(11)
C24 N4 C22 C21 -0.5(9)
Ru N4 C22 C21 178.8(5)
C20 C21 C22 N4 -1.2(10)
C13 N3 C23 C24 179.1(6)
Ru N3 C23 C24 -1.4(7)
C13 N3 C23 C16 -0.7(9)
Ru N3 C23 C16 178.8(5)
C15 C16 C23 N3 0.4(9)
C17 C16 C23 N3 -178.7(6)
C15 C16 C23 C24 -179.4(6)
C17 C16 C23 C24 1.4(9)
C22 N4 C24 C23 -178.7(6)
Ru N4 C24 C23 1.9(7)
C22 N4 C24 C19 1.6(9)
Ru N4 C24 C19 -177.8(5)
N3 C23 C24 N4 -0.4(8)
C16 C23 C24 N4 179.4(5)
N3 C23 C24 C19 179.3(6)
C16 C23 C24 C19 -0.8(9)
C20 C19 C24 N4 -1.0(10)
C18 C19 C24 N4 179.5(6)
C20 C19 C24 C23 179.3(6)
C18 C19 C24 C23 -0.2(9)
C35 N5 C25 C26 -1.9(9)
Ru N5 C25 C26 176.0(5)
N5 C25 C26 C27 0.5(10)
C25 C26 C27 C28 1.6(10)
C26 C27 C28 C35 -2.1(9)
C26 C27 C28 C29 176.1(6)
S1 N8 C29 C30 -0.2(7)
S1 N8 C29 C28 -179.5(6)
C35 C28 C29 N8 177.9(6)
C27 C28 C29 N8 -0.4(11)
C35 C28 C29 C30 -1.3(9)
C27 C28 C29 C30 -179.6(6)
S1 N7 C30 C29 -0.4(7)
S1 N7 C30 C31 -179.3(5)
N8 C29 C30 N7 0.4(9)
C28 C29 C30 N7 179.7(6)
N8 C29 C30 C31 179.3(6)
C28 C29 C30 C31 -1.4(10)
N7 C30 C31 C36 -179.0(6)
C29 C30 C31 C36 2.2(9)
N7 C30 C31 C32 -1.2(11)
C29 C30 C31 C32 -179.9(6)
C36 C31 C32 C33 -0.7(9)
C30 C31 C32 C33 -178.5(6)
C31 C32 C33 C34 0.1(10)
C36 N6 C34 C33 0.7(9)
Ru N6 C34 C33 179.1(5)
C32 C33 C34 N6 -0.1(10)
C25 N5 C35 C28 1.2(9)
Ru N5 C35 C28 -176.9(5)
C25 N5 C35 C36 -179.6(5)
Ru N5 C35 C36 2.3(7)
C27 C28 C35 N5 0.8(9)
C29 C28 C35 N5 -177.6(6)
C27 C28 C35 C36 -178.4(6)
C29 C28 C35 C36 3.2(9)
C34 N6 C36 C31 -1.4(9)
Ru N6 C36 C31 -180.0(5)
C34 N6 C36 C35 178.3(5)
Ru N6 C36 C35 -0.3(7)
C32 C31 C36 N6 1.3(9)
C30 C31 C36 N6 179.3(6)
C32 C31 C36 C35 -178.3(6)
C30 C31 C36 C35 -0.4(9)
N5 C35 C36 N6 -1.3(8)
C28 C35 C36 N6 177.9(6)
N5 C35 C36 C31 178.3(6)
C28 C35 C36 C31 -2.4(9)
